data_4335365
loop_
_publ_author_name
'Karin J. Young'
'Michael K. Takase'
'Gary W. Brudvig'

_publ_section_title
;
 An Anionic N-Donor Ligand Promotes Manganese-Catalyzed Water Oxidation
;
_journal_name_full 'Inorganic Chemistry'
_journal_page_first 7615
_journal_page_last 7622
_journal_paper_doi 10.1021/ic400691e
_journal_volume 52
_journal_year 2013
_chemical_formula_sum 'C20 H20 Cl Mn N6 O8'
_chemical_formula_weight 562.81
_chemical_name_systematic
; 
 ? 
;
_space_group_IT_number 14
_symmetry_cell_setting monoclinic
_symmetry_space_group_name_Hall '-P 2ybc'
_symmetry_space_group_name_H-M 'P 1 21/c 1'
_atom_sites_solution_hydrogens geom
_atom_sites_solution_primary direct
_atom_sites_solution_secondary difmap
_audit_creation_method SHELXL-97
_cell_angle_alpha 90.00
_cell_angle_beta 102.026(7)
_cell_angle_gamma 90.00
_cell_formula_units_Z 4
_cell_length_a 12.3103(2)
_cell_length_b 12.7533(2)
_cell_length_c 15.2151(11)
_cell_measurement_reflns_used 31145
_cell_measurement_temperature 93(2)
_cell_measurement_theta_max 68.2
_cell_measurement_theta_min 3.0
_cell_volume 2336.30(19)
_computing_cell_refinement 'CrystalClear-SM Expert 2.0 r12 (Rigaku, 2011)'
_computing_data_collection 'CrystalClear-SM Expert 2.0 r12 (Rigaku, 2011)'
_computing_data_reduction 'CrystalClear-SM Expert 2.0 r12 (Rigaku, 2011)'
_computing_publication_material 'SHELXL-97 (Sheldrick, 2008)'
_computing_structure_refinement 'SHELXL-97 (Sheldrick, 2008)'
_computing_structure_solution 'SHELXS-97 (Sheldrick, 2008)'
_diffrn_ambient_temperature 93(2)
_diffrn_detector_area_resol_mean 22.2
_diffrn_measured_fraction_theta_full 0.984
_diffrn_measured_fraction_theta_max 0.984
_diffrn_measurement_device_type 'Rigaku Saturn 944+ CCD'
_diffrn_measurement_method \w
_diffrn_radiation_monochromator confocal
_diffrn_radiation_source 'microfocus rotating anode'
_diffrn_radiation_type CuK\a
_diffrn_radiation_wavelength 1.54187
_diffrn_reflns_av_R_equivalents 0.1169
_diffrn_reflns_av_sigmaI/netI 0.0552
_diffrn_reflns_limit_h_max 14
_diffrn_reflns_limit_h_min -14
_diffrn_reflns_limit_k_max 14
_diffrn_reflns_limit_k_min -14
_diffrn_reflns_limit_l_max 18
_diffrn_reflns_limit_l_min -18
_diffrn_reflns_number 45780
_diffrn_reflns_theta_full 68.40
_diffrn_reflns_theta_max 68.40
_diffrn_reflns_theta_min 3.67
_exptl_absorpt_coefficient_mu 6.184
_exptl_absorpt_correction_T_max 0.8362
_exptl_absorpt_correction_T_min 0.3710
_exptl_absorpt_correction_type multi-scan
_exptl_absorpt_process_details 'Jacobson, R. (1998) Private Communication'
_exptl_crystal_colour Blue
_exptl_crystal_density_diffrn 1.600
_exptl_crystal_description Block
_exptl_crystal_F_000 1152
_exptl_crystal_size_max 0.20
_exptl_crystal_size_mid 0.15
_exptl_crystal_size_min 0.03
_refine_diff_density_max 0.004
_refine_diff_density_min -0.002
_refine_diff_density_rms 0.000
_refine_ls_extinction_method none
_refine_ls_goodness_of_fit_ref 1.117
_refine_ls_hydrogen_treatment constr
_refine_ls_matrix_type full
_refine_ls_number_parameters 411
_refine_ls_number_reflns 4213
_refine_ls_number_restraints 396
_refine_ls_restrained_S_all 1.101
_refine_ls_R_factor_all 0.0889
_refine_ls_R_factor_gt 0.0789
_refine_ls_shift/su_max 0.012
_refine_ls_shift/su_mean 0.000
_refine_ls_structure_factor_coef Fsqd
_refine_ls_weighting_details 'calc w=1/[\s^2^(Fo^2^)+(0.1638P)^2^+0.0000P] where P=(Fo^2^+2Fc^2^)/3'
_refine_ls_weighting_scheme calc
_refine_ls_wR_factor_gt 0.2208
_refine_ls_wR_factor_ref 0.2354
_reflns_number_gt 3329
_reflns_number_total 4213
_reflns_threshold_expression >2sigma(I)
_cod_data_source_file ic400691e_si_002.cif
_cod_data_source_block '[Mn(PaPy3)(NO3)]ClO4'
_cod_original_cell_volume 2336.30(18)
_cod_database_code 4335365

loop_
_symmetry_equiv_pos_as_xyz
'x, y, z'
'-x, y+1/2, -z+1/2'
'-x, -y, -z'
'x, -y-1/2, z-1/2'

loop_
_atom_site_label
_atom_site_type_symbol
_atom_site_fract_x
_atom_site_fract_y
_atom_site_fract_z
_atom_site_U_iso_or_equiv
_atom_site_adp_type
_atom_site_occupancy
_atom_site_symmetry_multiplicity
_atom_site_calc_flag
_atom_site_refinement_flags
_atom_site_disorder_assembly
_atom_site_disorder_group
Mn1 Mn 0.25284(5) 0.22013(6) 0.81808(4) 0.0966(8) Uani 1 1 d DU . .
N6 N 0.1033(9) 0.2557(6) 0.9356(6) 0.1016(16) Uani 0.764(6) 1 d PDU A 1
O2 O 0.1118(3) 0.2145(4) 0.8588(3) 0.1049(14) Uani 0.764(6) 1 d PDU A 1
O3 O 0.1733(4) 0.3185(4) 0.9712(3) 0.1136(15) Uani 0.764(6) 1 d PDU A 1
O4 O 0.0217(4) 0.2336(4) 0.9650(3) 0.1103(15) Uani 0.764(6) 1 d PDU A 1
N6A N 0.097(3) 0.2504(18) 0.9317(16) 0.106(4) Uani 0.236(6) 1 d PDU A 2
O2A O 0.1335(10) 0.2919(11) 0.8685(8) 0.101(3) Uani 0.236(6) 1 d PDU A 2
O3A O 0.0728(11) 0.1551(11) 0.9258(10) 0.119(4) Uani 0.236(6) 1 d PDU A 2
O4A O 0.1029(18) 0.2936(12) 1.0049(10) 0.131(5) Uani 0.236(6) 1 d PDU A 2
N1 N 0.3788(3) 0.3415(3) 0.8816(2) 0.0952(11) Uani 1 1 d . A .
C1 C 0.4190(4) 0.3173(4) 0.9783(3) 0.1037(14) Uani 1 1 d . . .
H1A H 0.3784 0.3613 1.0143 0.124 Uiso 1 1 calc R A .
H1B H 0.4989 0.3350 0.9959 0.124 Uiso 1 1 calc R . .
C2 C 0.4029(3) 0.2016(3) 0.9991(3) 0.0960(12) Uani 1 1 d . A .
C3 C 0.4611(4) 0.1574(4) 1.0780(3) 0.1009(13) Uani 1 1 d . . .
H3 H 0.5148 0.1969 1.1186 0.121 Uiso 1 1 calc R A .
C4 C 0.4391(4) 0.0542(3) 1.0962(3) 0.1013(13) Uani 1 1 d . A .
H4 H 0.4790 0.0217 1.1494 0.122 Uiso 1 1 calc R . .
C5 C 0.3600(4) -0.0010(3) 1.0379(3) 0.0997(13) Uani 1 1 d . . .
H5 H 0.3425 -0.0711 1.0508 0.120 Uiso 1 1 calc R A .
C6 C 0.3064(3) 0.0473(3) 0.9600(3) 0.0968(13) Uani 1 1 d . A .
H6 H 0.2532 0.0089 0.9180 0.116 Uiso 1 1 calc R . .
N2 N 0.3275(3) 0.1476(3) 0.9418(2) 0.0938(11) Uani 1 1 d . A .
C7 C 0.3277(4) 0.4467(3) 0.8683(3) 0.0995(13) Uani 1 1 d . . .
H7A H 0.3866 0.5006 0.8735 0.119 Uiso 1 1 calc R A .
H7B H 0.2849 0.4603 0.9155 0.119 Uiso 1 1 calc R . .
C8 C 0.2510(4) 0.4537(4) 0.7762(3) 0.1033(13) Uani 1 1 d . A .
C9 C 0.2258(4) 0.5466(4) 0.7325(3) 0.1153(15) Uani 1 1 d . . .
H9 H 0.2602 0.6096 0.7575 0.138 Uiso 1 1 calc R A .
C10 C 0.1496(5) 0.5485(5) 0.6512(4) 0.1276(19) Uani 1 1 d . A .
H10 H 0.1318 0.6124 0.6193 0.153 Uiso 1 1 calc R . .
C11 C 0.1002(5) 0.4552(6) 0.6178(4) 0.133(2) Uani 1 1 d . . .
H11 H 0.0462 0.4546 0.5632 0.160 Uiso 1 1 calc R A .
C12 C 0.1295(4) 0.3645(5) 0.6636(3) 0.1207(17) Uani 1 1 d . A .
H12 H 0.0959 0.3006 0.6398 0.145 Uiso 1 1 calc R . .
N3 N 0.2049(3) 0.3627(3) 0.7417(2) 0.1065(13) Uani 1 1 d . A .
C13 C 0.4694(3) 0.3339(3) 0.8306(3) 0.0974(13) Uani 1 1 d . . .
H13A H 0.5389 0.3628 0.8671 0.117 Uiso 1 1 calc R A .
H13B H 0.4496 0.3754 0.7746 0.117 Uiso 1 1 calc R . .
C14 C 0.4867(3) 0.2210(3) 0.8081(3) 0.0950(13) Uani 1 1 d . A .
H14A H 0.5365 0.2160 0.7649 0.114 Uiso 1 1 calc R . .
H14B H 0.5203 0.1815 0.8631 0.114 Uiso 1 1 calc R . .
N4 N 0.3765(3) 0.1789(3) 0.7684(2) 0.0969(11) Uani 1 1 d . A .
C15 C 0.3663(3) 0.1020(3) 0.7064(3) 0.0956(12) Uani 1 1 d . . .
O1 O 0.4424(2) 0.0660(2) 0.6739(2) 0.1055(11) Uani 1 1 d . A .
C16 C 0.2497(3) 0.0616(4) 0.6796(3) 0.1013(14) Uani 1 1 d . A .
C17 C 0.2190(4) -0.0154(4) 0.6167(3) 0.1126(15) Uani 1 1 d . . .
H17 H 0.2716 -0.0456 0.5864 0.135 Uiso 1 1 calc R A .
C18 C 0.1090(4) -0.0483(5) 0.5980(4) 0.1239(17) Uani 1 1 d . A .
H18 H 0.0852 -0.1026 0.5557 0.149 Uiso 1 1 calc R . .
C19 C 0.0356(4) -0.0010(5) 0.6418(4) 0.1266(18) Uani 1 1 d . . .
H19 H -0.0402 -0.0218 0.6288 0.152 Uiso 1 1 calc R A .
C20 C 0.0709(4) 0.0766(5) 0.7046(4) 0.1188(16) Uani 1 1 d . A .
H20 H 0.0191 0.1090 0.7344 0.143 Uiso 1 1 calc R . .
N5 N 0.1786(3) 0.1068(3) 0.7241(3) 0.1041(12) Uani 1 1 d . A .
Cl1 Cl 0.7712(2) 0.2463(2) 0.5737(2) 0.1035(10) Uani 0.746(10) 1 d PDU B 1
O1C O 0.7123(6) 0.2657(6) 0.6435(5) 0.148(3) Uani 0.746(10) 1 d PDU B 1
O2C O 0.6949(6) 0.2349(5) 0.4894(5) 0.143(3) Uani 0.746(10) 1 d PDU B 1
O3C O 0.8407(8) 0.3331(7) 0.5661(7) 0.135(2) Uani 0.746(10) 1 d PDU B 1
O4C O 0.8364(8) 0.1528(7) 0.5934(6) 0.117(2) Uani 0.746(10) 1 d PDU B 1
Cl1A Cl 0.7765(9) 0.2316(10) 0.5386(11) 0.130(3) Uani 0.254(10) 1 d PDU B 2
O1D O 0.7480(19) 0.2389(17) 0.4445(12) 0.160(6) Uani 0.254(10) 1 d PDU B 2
O2D O 0.6786(13) 0.2129(17) 0.5742(18) 0.162(6) Uani 0.254(10) 1 d PDU B 2
O3D O 0.849(2) 0.145(2) 0.5668(19) 0.135(7) Uani 0.254(10) 1 d PDU B 2
O4D O 0.824(3) 0.324(2) 0.582(2) 0.166(8) Uani 0.254(10) 1 d PDU B 2

loop_
_atom_site_aniso_label
_atom_site_aniso_U_11
_atom_site_aniso_U_22
_atom_site_aniso_U_33
_atom_site_aniso_U_23
_atom_site_aniso_U_13
_atom_site_aniso_U_12
Mn1 0.0869(9) 0.1055(10) 0.0940(9) 0.0023(3) 0.0109(3) 0.0015(3)
N6 0.094(3) 0.105(3) 0.101(3) -0.005(3) 0.011(2) 0.001(3)
O2 0.094(2) 0.119(3) 0.098(2) -0.0013(19) 0.0128(17) 0.0071(19)
O3 0.108(3) 0.103(3) 0.128(3) -0.012(2) 0.020(2) -0.0045(19)
O4 0.101(3) 0.123(3) 0.109(3) 0.003(2) 0.027(2) -0.001(2)
N6A 0.099(8) 0.117(7) 0.102(7) 0.016(6) 0.021(6) -0.001(8)
O2A 0.098(6) 0.107(7) 0.098(6) 0.015(5) 0.023(5) 0.002(5)
O3A 0.105(7) 0.126(7) 0.122(8) 0.022(6) 0.016(6) -0.022(7)
O4A 0.167(13) 0.127(9) 0.105(7) 0.021(6) 0.041(8) 0.012(9)
N1 0.0916(19) 0.092(2) 0.098(2) 0.0039(15) 0.0115(14) -0.0023(14)
C1 0.107(3) 0.099(3) 0.097(2) 0.005(2) 0.0031(19) -0.012(2)
C2 0.094(2) 0.096(3) 0.095(2) 0.0049(18) 0.0126(18) -0.0009(18)
C3 0.098(2) 0.104(3) 0.096(2) -0.001(2) 0.0115(18) 0.0047(19)
C4 0.105(3) 0.102(3) 0.095(2) 0.0095(19) 0.0161(19) 0.015(2)
C5 0.107(2) 0.090(2) 0.101(2) 0.0065(18) 0.019(2) 0.0030(19)
C6 0.091(2) 0.096(3) 0.102(2) 0.0076(19) 0.0158(18) -0.0002(17)
N2 0.0923(19) 0.092(2) 0.0927(19) 0.0074(15) 0.0098(14) -0.0028(14)
C7 0.103(2) 0.089(3) 0.104(3) 0.0036(18) 0.019(2) -0.0005(18)
C8 0.098(2) 0.110(3) 0.103(3) 0.005(2) 0.023(2) 0.014(2)
C9 0.119(3) 0.113(3) 0.119(3) 0.014(2) 0.035(3) 0.023(3)
C10 0.134(4) 0.137(4) 0.114(3) 0.023(3) 0.031(3) 0.047(3)
C11 0.140(4) 0.150(5) 0.103(3) -0.004(3) 0.008(3) 0.048(4)
C12 0.117(3) 0.131(4) 0.102(3) -0.005(3) -0.002(2) 0.035(3)
N3 0.105(2) 0.110(3) 0.101(2) -0.0045(18) 0.0145(17) 0.0160(19)
C13 0.092(2) 0.089(2) 0.109(3) 0.0080(19) 0.0140(18) -0.0016(17)
C14 0.090(2) 0.090(3) 0.101(3) 0.0092(17) 0.0123(19) -0.0029(16)
N4 0.0859(19) 0.098(2) 0.102(2) 0.0092(17) 0.0074(14) 0.0025(15)
C15 0.093(2) 0.087(2) 0.103(2) 0.0084(18) 0.0119(18) -0.0021(17)
O1 0.0953(17) 0.0948(19) 0.127(2) -0.0066(15) 0.0253(15) 0.0030(13)
C16 0.093(2) 0.102(3) 0.106(3) 0.0047(19) 0.013(2) 0.0014(18)
C17 0.102(3) 0.110(3) 0.120(3) -0.005(2) 0.011(2) -0.003(2)
C18 0.102(3) 0.129(4) 0.133(4) -0.013(3) 0.009(3) -0.004(3)
C19 0.095(3) 0.139(4) 0.141(4) -0.017(3) 0.013(3) -0.013(3)
C20 0.090(2) 0.137(4) 0.123(3) -0.005(3) 0.008(2) 0.000(2)
N5 0.090(2) 0.111(3) 0.107(2) -0.0007(18) 0.0111(16) -0.0021(16)
Cl1 0.0942(12) 0.0974(14) 0.1133(17) -0.0023(10) 0.0089(10) 0.0052(7)
O1C 0.127(4) 0.172(5) 0.152(4) 0.002(4) 0.042(3) 0.051(4)
O2C 0.129(5) 0.128(4) 0.148(4) -0.026(4) -0.026(4) 0.011(3)
O3C 0.112(4) 0.107(3) 0.176(5) 0.004(3) 0.009(3) -0.004(3)
O4C 0.121(4) 0.107(3) 0.127(4) 0.012(3) 0.035(3) 0.026(3)
Cl1A 0.110(4) 0.117(5) 0.157(7) 0.008(5) 0.013(5) 0.006(3)
O1D 0.141(14) 0.167(13) 0.161(7) 0.025(10) 0.007(9) 0.006(12)
O2D 0.110(8) 0.186(14) 0.189(14) -0.001(13) 0.026(9) -0.005(8)
O3D 0.127(10) 0.119(9) 0.158(16) 0.012(11) 0.025(11) 0.009(7)
O4D 0.146(15) 0.119(10) 0.219(16) -0.010(12) 0.006(15) -0.004(9)

loop_
_atom_type_symbol
_atom_type_description
_atom_type_scat_dispersion_real
_atom_type_scat_dispersion_imag
_atom_type_scat_source
C C 0.0181 0.0091 'International Tables Vol C Tables 4.2.6.8 and 6.1.1.4'
H H 0.0000 0.0000 'International Tables Vol C Tables 4.2.6.8 and 6.1.1.4'
N N 0.0311 0.0180 'International Tables Vol C Tables 4.2.6.8 and 6.1.1.4'
O O 0.0492 0.0322 'International Tables Vol C Tables 4.2.6.8 and 6.1.1.4'
Cl Cl 0.3639 0.7018 'International Tables Vol C Tables 4.2.6.8 and 6.1.1.4'
Mn Mn -0.5299 2.8052 'International Tables Vol C Tables 4.2.6.8 and 6.1.1.4'

loop_
_geom_angle_atom_site_label_1
_geom_angle_atom_site_label_2
_geom_angle_atom_site_label_3
_geom_angle
N4 Mn1 O2 161.03(19)
N4 Mn1 O2A 168.9(4)
O2 Mn1 O2A 29.9(4)
N4 Mn1 N5 79.10(15)
O2 Mn1 N5 84.37(16)
O2A Mn1 N5 108.9(4)
N4 Mn1 N2 89.86(14)
O2 Mn1 N2 87.25(15)
O2A Mn1 N2 94.3(3)
N5 Mn1 N2 110.46(14)
N4 Mn1 N3 99.72(14)
O2 Mn1 N3 92.31(17)
O2A Mn1 N3 71.6(3)
N5 Mn1 N3 100.39(15)
N2 Mn1 N3 148.93(15)
N4 Mn1 N1 79.94(14)
O2 Mn1 N1 117.59(16)
O2A Mn1 N1 90.9(4)
N5 Mn1 N1 157.42(14)
N2 Mn1 N1 77.75(12)
N3 Mn1 N1 75.00(13)
O4 N6 O3 123.4(6)
O4 N6 O2 117.6(7)
O3 N6 O2 118.8(6)
N6 O2 Mn1 120.6(5)
O4A N6A O3A 117.9(17)
O4A N6A O2A 122.7(16)
O3A N6A O2A 118.2(14)
N6A O2A Mn1 120.2(19)
C7 N1 C1 111.7(3)
C7 N1 C13 109.4(3)
C1 N1 C13 111.8(3)
C7 N1 Mn1 109.2(2)
C1 N1 Mn1 109.8(2)
C13 N1 Mn1 104.7(2)
N1 C1 C2 112.1(3)
N1 C1 H1A 109.2
C2 C1 H1A 109.2
N1 C1 H1B 109.2
C2 C1 H1B 109.2
H1A C1 H1B 107.9
N2 C2 C3 121.6(4)
N2 C2 C1 117.9(3)
C3 C2 C1 120.4(4)
C2 C3 C4 118.3(4)
C2 C3 H3 120.8
C4 C3 H3 120.8
C5 C4 C3 120.1(4)
C5 C4 H4 119.9
C3 C4 H4 119.9
C4 C5 C6 118.5(4)
C4 C5 H5 120.8
C6 C5 H5 120.8
N2 C6 C5 121.6(4)
N2 C6 H6 119.2
C5 C6 H6 119.2
C2 N2 C6 119.8(3)
C2 N2 Mn1 118.1(3)
C6 N2 Mn1 121.9(3)
N1 C7 C8 110.1(3)
N1 C7 H7A 109.6
C8 C7 H7A 109.6
N1 C7 H7B 109.6
C8 C7 H7B 109.6
H7A C7 H7B 108.2
N3 C8 C9 121.6(5)
N3 C8 C7 116.0(4)
C9 C8 C7 122.4(5)
C8 C9 C10 119.5(6)
C8 C9 H9 120.2
C10 C9 H9 120.2
C11 C10 C9 118.4(5)
C11 C10 H10 120.8
C9 C10 H10 120.8
C12 C11 C10 119.6(5)
C12 C11 H11 120.2
C10 C11 H11 120.2
N3 C12 C11 121.8(6)
N3 C12 H12 119.1
C11 C12 H12 119.1
C12 N3 C8 119.0(4)
C12 N3 Mn1 123.2(4)
C8 N3 Mn1 117.8(3)
N1 C13 C14 109.8(3)
N1 C13 H13A 109.7
C14 C13 H13A 109.7
N1 C13 H13B 109.7
C14 C13 H13B 109.7
H13A C13 H13B 108.2
N4 C14 C13 106.4(3)
N4 C14 H14A 110.5
C13 C14 H14A 110.5
N4 C14 H14B 110.5
C13 C14 H14B 110.5
H14A C14 H14B 108.6
C15 N4 C14 119.9(4)
C15 N4 Mn1 120.8(3)
C14 N4 Mn1 118.7(3)
O1 C15 N4 125.7(4)
O1 C15 C16 121.7(4)
N4 C15 C16 112.6(4)
N5 C16 C17 123.1(4)
N5 C16 C15 113.8(4)
C17 C16 C15 123.1(4)
C16 C17 C18 118.3(5)
C16 C17 H17 120.8
C18 C17 H17 120.8
C19 C18 C17 118.8(5)
C19 C18 H18 120.6
C17 C18 H18 120.6
C18 C19 C20 120.5(5)
C18 C19 H19 119.8
C20 C19 H19 119.8
N5 C20 C19 120.5(5)
N5 C20 H20 119.7
C19 C20 H20 119.7
C16 N5 C20 118.6(4)
C16 N5 Mn1 113.6(3)
C20 N5 Mn1 127.7(4)
O3C Cl1 O1C 109.6(5)
O3C Cl1 O2C 107.5(5)
O1C Cl1 O2C 110.1(5)
O3C Cl1 O4C 110.2(5)
O1C Cl1 O4C 109.7(4)
O2C Cl1 O4C 109.7(5)
O1D Cl1A O4D 114.4(16)
O1D Cl1A O3D 111.4(14)
O4D Cl1A O3D 109.7(17)
O1D Cl1A O2D 110.1(13)
O4D Cl1A O2D 104.8(15)
O3D Cl1A O2D 106.0(13)

loop_
_geom_bond_atom_site_label_1
_geom_bond_atom_site_label_2
_geom_bond_distance
Mn1 N4 1.909(4)
Mn1 O2 1.963(4)
Mn1 O2A 2.013(11)
Mn1 N5 2.103(4)
Mn1 N2 2.127(3)
Mn1 N3 2.172(4)
Mn1 N1 2.261(3)
N6 O4 1.214(8)
N6 O3 1.218(8)
N6 O2 1.305(7)
N6A O4A 1.231(13)
N6A O3A 1.251(14)
N6A O2A 1.258(13)
N1 C7 1.478(5)
N1 C1 1.483(5)
N1 C13 1.488(5)
C1 C2 1.531(6)
C1 H1A 0.9900
C1 H1B 0.9900
C2 N2 1.325(5)
C2 C3 1.383(6)
C3 C4 1.383(7)
C3 H3 0.9500
C4 C5 1.368(6)
C4 H4 0.9500
C5 C6 1.376(6)
C5 H5 0.9500
C6 N2 1.346(5)
C6 H6 0.9500
C7 C8 1.521(6)
C7 H7A 0.9900
C7 H7B 0.9900
C8 N3 1.350(6)
C8 C9 1.362(7)
C9 C10 1.389(8)
C9 H9 0.9500
C10 C11 1.384(9)
C10 H10 0.9500
C11 C12 1.360(8)
C11 H11 0.9500
C12 N3 1.347(6)
C12 H12 0.9500
C13 C14 1.504(6)
C13 H13A 0.9900
C13 H13B 0.9900
C14 N4 1.467(5)
C14 H14A 0.9900
C14 H14B 0.9900
N4 C15 1.348(6)
C15 O1 1.235(5)
C15 C16 1.500(5)
C16 N5 1.343(6)
C16 C17 1.369(7)
C17 C18 1.389(7)
C17 H17 0.9500
C18 C19 1.369(8)
C18 H18 0.9500
C19 C20 1.382(8)
C19 H19 0.9500
C20 N5 1.353(6)
C20 H20 0.9500
Cl1 O3C 1.419(7)
Cl1 O1C 1.427(6)
Cl1 O2C 1.431(6)
Cl1 O4C 1.434(5)
Cl1A O1D 1.404(13)
Cl1A O4D 1.416(13)
Cl1A O3D 1.431(13)
Cl1A O2D 1.439(12)
